data_2207491
loop_
_publ_author_name
'Zhi Min Jin'
'Bing Tu'
'Ya Qin Li'
'Mei Chao Li'

_publ_section_title
;
 Dichlorobis[phosphonic tris(dimethylamide)]manganese(II)
;
_journal_coeditor_code CI6688
_journal_issue 12
_journal_name_full 'Acta Crystallographica Section E'
_journal_page_first m2510
_journal_page_last m2511
_journal_paper_doi 10.1107/S1600536805035506
_journal_volume 61
_journal_year 2005
_chemical_formula_iupac '[Mn Cl2 (C6 H18 N3 O P)]'
_chemical_formula_moiety 'C12 H36 Cl2 Mn N6 O2 P2'
_chemical_formula_sum 'C12 H36 Cl2 Mn N6 O2 P2'
_chemical_formula_weight 484.25
_chemical_name_systematic
;
Dichlorobis[phosphonic tris(dimethylamide)]manganese(II)
;
_space_group_IT_number 15
_symmetry_cell_setting monoclinic
_symmetry_space_group_name_Hall '-C 2yc'
_symmetry_space_group_name_H-M 'C 1 2/c 1'
_atom_sites_solution_hydrogens geom
_atom_sites_solution_primary direct
_atom_sites_solution_secondary difmap
_audit_creation_method SHELXL-97
_cell_angle_alpha 90.00
_cell_angle_beta 127.465(2)
_cell_angle_gamma 90.00
_cell_formula_units_Z 4
_cell_length_a 23.400(3)
_cell_length_b 8.1922(10)
_cell_length_c 15.7447(19)
_cell_measurement_reflns_used 1098
_cell_measurement_temperature 273(2)
_cell_measurement_theta_max 23.34
_cell_measurement_theta_min 2.38
_cell_volume 2395.6(5)
_computing_cell_refinement 'SAINT (Bruker, 2000)'
_computing_data_collection 'SMART (Bruker, 2000)'
_computing_data_reduction SAINT
_computing_molecular_graphics 'SHELXTL (Bruker, 2000)'
_computing_publication_material SHELXTL
_computing_structure_refinement 'SHELXL97 (Sheldrick, 1997)'
_computing_structure_solution 'SHELXS97 (Sheldrick, 1997)'
_diffrn_ambient_temperature 273(2)
_diffrn_measured_fraction_theta_full 0.993
_diffrn_measured_fraction_theta_max 0.993
_diffrn_measurement_device_type 'Bruker SMART CCD area-detector'
_diffrn_measurement_method '\f and \w'
_diffrn_radiation_monochromator graphite
_diffrn_radiation_source 'fine-focus sealed tube'
_diffrn_radiation_type MoK\a
_diffrn_radiation_wavelength 0.71073
_diffrn_reflns_av_R_equivalents 0.0169
_diffrn_reflns_av_sigmaI/netI 0.0200
_diffrn_reflns_limit_h_max 26
_diffrn_reflns_limit_h_min -28
_diffrn_reflns_limit_k_max 9
_diffrn_reflns_limit_k_min -9
_diffrn_reflns_limit_l_max 16
_diffrn_reflns_limit_l_min -18
_diffrn_reflns_number 6167
_diffrn_reflns_theta_full 25.28
_diffrn_reflns_theta_max 25.28
_diffrn_reflns_theta_min 2.19
_diffrn_standards_number 0
_exptl_absorpt_coefficient_mu 0.925
_exptl_absorpt_correction_T_max 0.808
_exptl_absorpt_correction_T_min 0.732
_exptl_absorpt_correction_type multi-scan
_exptl_absorpt_process_details '(SADABS; Bruker, 2000)'
_exptl_crystal_colour pink
_exptl_crystal_density_diffrn 1.343
_exptl_crystal_density_method 'not measured'
_exptl_crystal_description Prism
_exptl_crystal_F_000 1020
_exptl_crystal_size_max 0.43
_exptl_crystal_size_mid 0.29
_exptl_crystal_size_min 0.23
_refine_diff_density_max 0.293
_refine_diff_density_min -0.320
_refine_ls_extinction_method none
_refine_ls_goodness_of_fit_ref 1.036
_refine_ls_hydrogen_treatment constr
_refine_ls_matrix_type full
_refine_ls_number_parameters 120
_refine_ls_number_reflns 2163
_refine_ls_number_restraints 0
_refine_ls_restrained_S_all 1.036
_refine_ls_R_factor_all 0.0343
_refine_ls_R_factor_gt 0.0325
_refine_ls_shift/su_max 0.001
_refine_ls_shift/su_mean 0.000
_refine_ls_structure_factor_coef Fsqd
_refine_ls_weighting_details 'calc w=1/[\s^2^(Fo^2^)+(0.0494P)^2^+1.6611P] where P=(Fo^2^+2Fc^2^)/3'
_refine_ls_weighting_scheme calc
_refine_ls_wR_factor_gt 0.0854
_refine_ls_wR_factor_ref 0.0870
_reflns_number_gt 2030
_reflns_number_total 2163
_reflns_threshold_expression I>2\s(I)
_cod_data_source_file ci6688.cif
_cod_data_source_block I
_cod_original_sg_symbol_H-M 'C 2/c'
_cod_database_code 2207491
_cod_database_fobs_code 2207491

loop_
_symmetry_equiv_pos_as_xyz
'x, y, z'
'-x, y, -z+1/2'
'x+1/2, y+1/2, z'
'-x+1/2, y+1/2, -z+1/2'
'-x, -y, -z'
'x, -y, z-1/2'
'-x+1/2, -y+1/2, -z'
'x+1/2, -y+1/2, z-1/2'

loop_
_atom_site_label
_atom_site_fract_x
_atom_site_fract_y
_atom_site_fract_z
_atom_site_U_iso_or_equiv
_atom_site_adp_type
_atom_site_calc_flag
_atom_site_refinement_flags
_atom_site_occupancy
_atom_site_type_symbol
Mn1 0.0000 0.70227(5) 0.2500 0.04083(15) Uani d S 1 Mn
Cl1 -0.09555(4) 0.84219(9) 0.22802(6) 0.0799(2) Uani d . 1 Cl
P1 0.10079(2) 0.43716(6) 0.45630(4) 0.03859(15) Uani d . 1 P
O1 0.04238(7) 0.55297(16) 0.37983(10) 0.0464(3) Uani d . 1 O
N1 0.06642(10) 0.2702(2) 0.46360(15) 0.0506(4) Uani d . 1 N
N2 0.15146(9) 0.3760(2) 0.42319(14) 0.0532(4) Uani d . 1 N
N3 0.15235(9) 0.5262(2) 0.57296(13) 0.0527(4) Uani d . 1 N
C1 0.00476(13) 0.2776(3) 0.4648(2) 0.0619(6) Uani d . 1 C
H1A -0.0279 0.1903 0.4222 0.093 Uiso calc R 1 H
H1B -0.0194 0.3803 0.4360 0.093 Uiso calc R 1 H
H1C 0.0209 0.2670 0.5370 0.093 Uiso calc R 1 H
C2 0.09983(16) 0.1087(3) 0.4922(3) 0.0846(9) Uani d . 1 C
H2A 0.1236 0.0888 0.5668 0.127 Uiso calc R 1 H
H2B 0.1344 0.1039 0.4781 0.127 Uiso calc R 1 H
H2C 0.0635 0.0272 0.4504 0.127 Uiso calc R 1 H
C3 0.11503(15) 0.3032(4) 0.3170(2) 0.0808(8) Uani d . 1 C
H3A 0.1016 0.3876 0.2657 0.121 Uiso calc R 1 H
H3B 0.0727 0.2466 0.2975 0.121 Uiso calc R 1 H
H3C 0.1469 0.2277 0.3183 0.121 Uiso calc R 1 H
C4 0.21589(13) 0.4671(4) 0.4583(2) 0.0785(8) Uani d . 1 C
H4A 0.2470 0.3991 0.4529 0.118 Uiso calc R 1 H
H4B 0.2407 0.5006 0.5313 0.118 Uiso calc R 1 H
H4C 0.2025 0.5618 0.4139 0.118 Uiso calc R 1 H
C5 0.20021(16) 0.4324(4) 0.67135(19) 0.0889(9) Uani d . 1 C
H5A 0.2481 0.4340 0.6917 0.133 Uiso calc R 1 H
H5B 0.1835 0.3217 0.6596 0.133 Uiso calc R 1 H
H5C 0.2005 0.4799 0.7273 0.133 Uiso calc R 1 H
C6 0.16726(15) 0.7004(3) 0.5835(2) 0.0755(7) Uani d . 1 C
H6A 0.1623 0.7458 0.6350 0.113 Uiso calc R 1 H
H6B 0.1338 0.7526 0.5156 0.113 Uiso calc R 1 H
H6C 0.2155 0.7177 0.6070 0.113 Uiso calc R 1 H

loop_
_atom_site_aniso_label
_atom_site_aniso_U_11
_atom_site_aniso_U_22
_atom_site_aniso_U_33
_atom_site_aniso_U_12
_atom_site_aniso_U_13
_atom_site_aniso_U_23
Mn1 0.0475(3) 0.0328(2) 0.0333(2) 0.000 0.02001(19) 0.000
Cl1 0.0863(5) 0.0748(4) 0.0795(4) 0.0380(4) 0.0510(4) 0.0181(3)
P1 0.0392(3) 0.0374(3) 0.0375(3) 0.00584(18) 0.0225(2) 0.00473(18)
O1 0.0458(7) 0.0477(8) 0.0411(7) 0.0107(6) 0.0239(6) 0.0110(6)
N1 0.0562(10) 0.0378(9) 0.0659(11) 0.0068(7) 0.0414(9) 0.0073(8)
N2 0.0489(9) 0.0593(11) 0.0586(10) 0.0055(8) 0.0365(9) 0.0008(9)
N3 0.0529(10) 0.0509(10) 0.0374(9) 0.0052(8) 0.0188(8) 0.0023(7)
C1 0.0674(14) 0.0622(14) 0.0739(16) 0.0007(11) 0.0521(14) 0.0076(11)
C2 0.0912(19) 0.0449(13) 0.132(3) 0.0151(13) 0.075(2) 0.0206(15)
C3 0.0769(18) 0.101(2) 0.0757(18) 0.0107(15) 0.0524(16) -0.0165(15)
C4 0.0552(14) 0.0922(19) 0.100(2) 0.0014(13) 0.0534(15) 0.0089(16)
C5 0.0873(19) 0.099(2) 0.0417(13) 0.0139(16) 0.0193(13) 0.0143(13)
C6 0.0702(16) 0.0575(15) 0.0700(17) -0.0096(12) 0.0278(14) -0.0151(12)

loop_
_atom_type_symbol
_atom_type_description
_atom_type_scat_dispersion_real
_atom_type_scat_dispersion_imag
_atom_type_scat_source
C C 0.0033 0.0016 'International Tables Vol C Tables 4.2.6.8 and 6.1.1.4'
H H 0.0000 0.0000 'International Tables Vol C Tables 4.2.6.8 and 6.1.1.4'
Cl Cl 0.1484 0.1585 'International Tables Vol C Tables 4.2.6.8 and 6.1.1.4'
Mn Mn 0.3368 0.7283 'International Tables Vol C Tables 4.2.6.8 and 6.1.1.4'
N N 0.0061 0.0033 'International Tables Vol C Tables 4.2.6.8 and 6.1.1.4'
O O 0.0106 0.0060 'International Tables Vol C Tables 4.2.6.8 and 6.1.1.4'
P P 0.1023 0.0942 'International Tables Vol C Tables 4.2.6.8 and 6.1.1.4'

loop_
_geom_angle_atom_site_label_1
_geom_angle_atom_site_label_2
_geom_angle_atom_site_label_3
_geom_angle_site_symmetry_1
_geom_angle_site_symmetry_3
_geom_angle
_geom_angle_publ_flag
O1 Mn1 O1 2 . 106.63(8) yes
O1 Mn1 Cl1 2 2 106.19(4) ?
O1 Mn1 Cl1 . 2 107.80(4) yes
O1 Mn1 Cl1 2 . 107.80(4) ?
O1 Mn1 Cl1 . . 106.19(4) yes
Cl1 Mn1 Cl1 2 . 121.43(4) yes
O1 P1 N1 . . 110.06(9) yes
O1 P1 N3 . . 108.18(8) yes
N1 P1 N3 . . 110.80(10) yes
O1 P1 N2 . . 115.09(9) yes
N1 P1 N2 . . 104.48(9) yes
N3 P1 N2 . . 108.19(10) yes
P1 O1 Mn1 . . 146.84(9) yes
C1 N1 C2 . . 112.46(19) yes
C1 N1 P1 . . 120.20(15) yes
C2 N1 P1 . . 126.05(16) yes
C4 N2 C3 . . 113.1(2) ?
C4 N2 P1 . . 120.31(17) ?
C3 N2 P1 . . 117.18(15) ?
C6 N3 C5 . . 114.8(2) ?
C6 N3 P1 . . 121.92(16) ?
C5 N3 P1 . . 121.56(17) ?
N1 C1 H1A . . 109.5 ?
N1 C1 H1B . . 109.5 ?
H1A C1 H1B . . 109.5 ?
N1 C1 H1C . . 109.5 ?
H1A C1 H1C . . 109.5 ?
H1B C1 H1C . . 109.5 ?
N1 C2 H2A . . 109.5 ?
N1 C2 H2B . . 109.5 ?
H2A C2 H2B . . 109.5 ?
N1 C2 H2C . . 109.5 ?
H2A C2 H2C . . 109.5 ?
H2B C2 H2C . . 109.5 ?
N2 C3 H3A . . 109.5 ?
N2 C3 H3B . . 109.5 ?
H3A C3 H3B . . 109.5 ?
N2 C3 H3C . . 109.5 ?
H3A C3 H3C . . 109.5 ?
H3B C3 H3C . . 109.5 ?
N2 C4 H4A . . 109.5 ?
N2 C4 H4B . . 109.5 ?
H4A C4 H4B . . 109.5 ?
N2 C4 H4C . . 109.5 ?
H4A C4 H4C . . 109.5 ?
H4B C4 H4C . . 109.5 ?
N3 C5 H5A . . 109.5 ?
N3 C5 H5B . . 109.5 ?
H5A C5 H5B . . 109.5 ?
N3 C5 H5C . . 109.5 ?
H5A C5 H5C . . 109.5 ?
H5B C5 H5C . . 109.5 ?
N3 C6 H6A . . 109.5 ?
N3 C6 H6B . . 109.5 ?
H6A C6 H6B . . 109.5 ?
N3 C6 H6C . . 109.5 ?
H6A C6 H6C . . 109.5 ?
H6B C6 H6C . . 109.5 ?

loop_
_geom_bond_atom_site_label_1
_geom_bond_atom_site_label_2
_geom_bond_site_symmetry_2
_geom_bond_distance
_geom_bond_publ_flag
Mn1 O1 2 2.0474(13) ?
Mn1 O1 . 2.0474(13) yes
Mn1 Cl1 2 2.3434(7) ?
Mn1 Cl1 . 2.3434(7) yes
P1 O1 . 1.4885(13) yes
P1 N1 . 1.6256(17) yes
P1 N3 . 1.6326(17) ?
P1 N2 . 1.6374(17) ?
N1 C1 . 1.456(3) yes
N1 C2 . 1.462(3) yes
N2 C4 . 1.457(3) ?
N2 C3 . 1.464(3) ?
N3 C6 . 1.454(3) ?
N3 C5 . 1.461(3) ?
C1 H1A . 0.96 ?
C1 H1B . 0.96 ?
C1 H1C . 0.96 ?
C2 H2A . 0.96 ?
C2 H2B . 0.96 ?
C2 H2C . 0.96 ?
C3 H3A . 0.96 ?
C3 H3B . 0.96 ?
C3 H3C . 0.96 ?
C4 H4A . 0.96 ?
C4 H4B . 0.96 ?
C4 H4C . 0.96 ?
C5 H5A . 0.96 ?
C5 H5B . 0.96 ?
C5 H5C . 0.96 ?
C6 H6A . 0.96 ?
C6 H6B . 0.96 ?
C6 H6C . 0.96 ?

loop_
_geom_hbond_atom_site_label_D
_geom_hbond_atom_site_label_H
_geom_hbond_atom_site_label_A
_geom_hbond_distance_DH
_geom_hbond_distance_HA
_geom_hbond_distance_DA
_geom_hbond_angle_DHA
_geom_hbond_publ_flag
C1 H1B O1 0.96 2.54 3.015(3) 111 yes
C2 H2B N2 0.96 2.51 3.005(4) 112 yes
C4 H4B N3 0.96 2.53 2.995(4) 110 yes
C6 H6B O1 0.96 2.50 2.980(4) 111 yes

loop_
_geom_torsion_atom_site_label_1
_geom_torsion_atom_site_label_2
_geom_torsion_atom_site_label_3
_geom_torsion_atom_site_label_4
_geom_torsion_site_symmetry_1
_geom_torsion
N1 P1 O1 Mn1 . -129.38(16)
N3 P1 O1 Mn1 . 109.44(17)
N2 P1 O1 Mn1 . -11.7(2)
O1 Mn1 O1 P1 2 71.77(15)
Cl1 Mn1 O1 P1 2 -41.90(17)
Cl1 Mn1 O1 P1 . -173.46(15)
O1 P1 N1 C1 . -40.42(19)
N3 P1 N1 C1 . 79.18(19)
N2 P1 N1 C1 . -164.52(17)
O1 P1 N1 C2 . 153.6(2)
N3 P1 N1 C2 . -86.8(2)
N2 P1 N1 C2 . 29.5(2)
O1 P1 N2 C4 . 89.66(19)
N1 P1 N2 C4 . -149.53(18)
N3 P1 N2 C4 . -31.4(2)
O1 P1 N2 C3 . -54.5(2)
N1 P1 N2 C3 . 66.3(2)
N3 P1 N2 C3 . -175.56(19)
O1 P1 N3 C6 . -35.2(2)
N1 P1 N3 C6 . -155.88(19)
N2 P1 N3 C6 . 90.1(2)
O1 P1 N3 C5 . 160.7(2)
N1 P1 N3 C5 . 40.0(2)
N2 P1 N3 C5 . -74.0(2)
